data_2014843
loop_
_publ_author_name
'Douthwaite, Richard E.'
'Taylor, Andrew'
'Whitwood, Adrian C.'

_publ_section_title
;
 A new polymorph and two inclusion compounds of 9,9'-spirobifluorene
;
_journal_issue 5
_journal_name_full 'Acta Crystallographica Section C'
_journal_page_first o328
_journal_page_last o331
_journal_paper_doi 10.1107/S0108270105009479
_journal_volume 61
_journal_year 2005
_chemical_formula_iupac 'C25 H16 , C12 H10'
_chemical_formula_moiety 'C25 H16 , C12 H10'
_chemical_formula_sum 'C37 H26'
_chemical_formula_weight 470.58
_chemical_name_systematic
;
9,9'-spirobifluorene--biphenyl (1/1)
;
_space_group_IT_number 2
_symmetry_cell_setting triclinic
_symmetry_space_group_name_Hall '-P 1'
_symmetry_space_group_name_H-M 'P -1'
_atom_sites_solution_hydrogens geom
_atom_sites_solution_primary direct
_atom_sites_solution_secondary difmap
_audit_creation_method SHELXL97
_cell_angle_alpha 71.339(8)
_cell_angle_beta 83.106(9)
_cell_angle_gamma 67.030(7)
_cell_formula_units_Z 2
_cell_length_a 9.774(4)
_cell_length_b 11.427(4)
_cell_length_c 13.075(5)
_cell_measurement_reflns_used 944
_cell_measurement_temperature 115(2)
_cell_measurement_theta_max 24.24
_cell_measurement_theta_min 2.41
_cell_volume 1273.8(8)
_computing_cell_refinement 'SAINT-Plus (Bruker, 2000)'
_computing_data_collection 'SMART (Bruker, 2000)'
_computing_data_reduction SAINT-Plus
_computing_molecular_graphics 'CAMERON (Watkin <i>et al.</i>, 1996)'
_computing_publication_material 'SHELXTL (Bruker, 2001)'
_computing_structure_refinement 'SHELXL97 (Sheldrick, 1997)'
_computing_structure_solution 'SHELXS97 (Sheldrick, 1997)'
_diffrn_ambient_temperature 115(2)
_diffrn_measured_fraction_theta_full 0.990
_diffrn_measured_fraction_theta_max 0.990
_diffrn_measurement_device_type 'Bruker SMART CCD area detector'
_diffrn_measurement_method '\f and \w'
_diffrn_radiation_monochromator graphite
_diffrn_radiation_source 'fine-focus sealed tube'
_diffrn_radiation_type MoK\a
_diffrn_radiation_wavelength 0.71073
_diffrn_reflns_av_R_equivalents 0.0495
_diffrn_reflns_av_sigmaI/netI 0.2347
_diffrn_reflns_limit_h_max 6
_diffrn_reflns_limit_h_min -11
_diffrn_reflns_limit_k_max 13
_diffrn_reflns_limit_k_min -13
_diffrn_reflns_limit_l_max 15
_diffrn_reflns_limit_l_min -15
_diffrn_reflns_number 6971
_diffrn_reflns_theta_full 25.05
_diffrn_reflns_theta_max 25.05
_diffrn_reflns_theta_min 1.64
_exptl_absorpt_coefficient_mu 0.069
_exptl_absorpt_correction_T_max 0.998
_exptl_absorpt_correction_T_min 0.985
_exptl_absorpt_correction_type multi-scan
_exptl_absorpt_process_details '(SADABS; Bruker, 2000)'
_exptl_crystal_colour colourless
_exptl_crystal_density_diffrn 1.227
_exptl_crystal_density_meas ?
_exptl_crystal_density_method 'not measured'
_exptl_crystal_description block
_exptl_crystal_F_000 496
_exptl_crystal_size_max 0.14
_exptl_crystal_size_mid 0.11
_exptl_crystal_size_min 0.04
_refine_diff_density_max 0.333
_refine_diff_density_min -0.290
_refine_ls_extinction_coef 0.022(6)
_refine_ls_extinction_expression Fc^*^=kFc[1+0.001xFc^2^\l^3^/sin(2\q)]^-1/4^
_refine_ls_extinction_method 'Please provide'
_refine_ls_goodness_of_fit_ref 0.919
_refine_ls_hydrogen_treatment constr
_refine_ls_matrix_type full
_refine_ls_number_parameters 335
_refine_ls_number_reflns 4476
_refine_ls_number_restraints 0
_refine_ls_restrained_S_all 0.919
_refine_ls_R_factor_all 0.1500
_refine_ls_R_factor_gt 0.0785
_refine_ls_shift/su_max 0.000
_refine_ls_shift/su_mean 0.000
_refine_ls_structure_factor_coef Fsqd
_refine_ls_weighting_details 'calc w = 1/[\s^2^(Fo^2^)] where P=(Fo^2^+2Fc^2^)/3'
_refine_ls_weighting_scheme calc
_refine_ls_wR_factor_gt 0.1874
_refine_ls_wR_factor_ref 0.2480
_reflns_number_gt 2416
_reflns_number_total 4476
_reflns_threshold_expression I>2\s(I)
_cod_data_source_file gg1249.cif
_cod_data_source_block II
_cod_depositor_comments
;
The following automatic conversions were performed:
'_symmetry_cell_setting' value 'Triclinic' changed to 'triclinic'
according to '/home/saulius/struct/CIF-dictionaries/cif_core.dic'
dictionary named 'cif_core.dic' version 2.4.1 from 2010-06-29.

Automatic conversion script
Id: cif_fix_enum 1527 2010-12-29 10:47:43Z saulius 

The following automatic conversions were performed:

'_symmetry_cell_setting' value 'Triclinic' changed to 'triclinic'
according to /home/saulius/struct/CIF-dictionaries/cif_core.dic
dictionary named 'cif_core.dic' version 2.4.1 from 2010-06-29.

Automatic conversion script
Id: cif_fix_values 1715 2011-07-08 13:25:40Z adriana 

The following automatic conversions were performed:

'_exptl_crystal_density_meas' value 'not measured' was changed to '?'
- the value is perceived as not measured.

Automatic conversion script
Id: cif_fix_values 3008 2015-01-20 13:52:24Z robertas 
;
_cod_original_sg_symbol_H-M P-1
_cod_database_code 2014843

loop_
_symmetry_equiv_pos_as_xyz
'x, y, z'
'-x, -y, -z'

loop_
_atom_site_label
_atom_site_fract_x
_atom_site_fract_y
_atom_site_fract_z
_atom_site_U_iso_or_equiv
_atom_site_adp_type
_atom_site_calc_flag
_atom_site_refinement_flags
_atom_site_occupancy
_atom_site_disorder_assembly
_atom_site_disorder_group
_atom_site_type_symbol
C1 0.3594(4) 0.7724(3) 0.7315(2) 0.0254(8) Uani d . 1 . . C
C2 0.5255(4) 0.6915(3) 0.7212(2) 0.0264(8) Uani d . 1 . . C
C3 0.6458(4) 0.7082(3) 0.7525(2) 0.0309(9) Uani d . 1 . . C
H3 0.6311 0.7786 0.7814 0.037 Uiso calc R 1 . . H
C4 0.7887(4) 0.6195(3) 0.7407(3) 0.0352(9) Uani d . 1 . . C
H4 0.8725 0.6301 0.7608 0.042 Uiso calc R 1 . . H
C5 0.8092(4) 0.5155(3) 0.6998(3) 0.0376(9) Uani d . 1 . . C
H5 0.9071 0.4556 0.6924 0.045 Uiso calc R 1 . . H
C6 0.6885(4) 0.4978(3) 0.6696(2) 0.0338(9) Uani d . 1 . . C
H6 0.7032 0.4260 0.6424 0.041 Uiso calc R 1 . . H
C7 0.5463(4) 0.5870(3) 0.6799(2) 0.0300(9) Uani d . 1 . . C
C8 0.3987(4) 0.5965(3) 0.6522(2) 0.0282(8) Uani d . 1 . . C
C9 0.3595(4) 0.5203(3) 0.6057(2) 0.0347(9) Uani d . 1 . . C
H9 0.4323 0.4433 0.5913 0.042 Uiso calc R 1 . . H
C10 0.2101(4) 0.5604(3) 0.5809(3) 0.0370(9) Uani d . 1 . . C
H10 0.1809 0.5102 0.5484 0.044 Uiso calc R 1 . . H
C11 0.1031(4) 0.6723(3) 0.6027(2) 0.0356(9) Uani d . 1 . . C
H11 0.0023 0.6988 0.5836 0.043 Uiso calc R 1 . . H
C12 0.1422(4) 0.7459(3) 0.6522(2) 0.0327(9) Uani d . 1 . . C
H12 0.0687 0.8214 0.6686 0.039 Uiso calc R 1 . . H
C13 0.2904(4) 0.7073(3) 0.6773(2) 0.0275(8) Uani d . 1 . . C
C14 0.3164(3) 0.7563(3) 0.8499(2) 0.0264(8) Uani d . 1 . . C
C15 0.3362(3) 0.6394(3) 0.9331(2) 0.0290(8) Uani d . 1 . . C
H15 0.3776 0.5554 0.9196 0.035 Uiso calc R 1 . . H
C16 0.2942(4) 0.6480(3) 1.0363(3) 0.0362(9) Uani d . 1 . . C
H16 0.3059 0.5691 1.0942 0.043 Uiso calc R 1 . . H
C17 0.2351(4) 0.7707(3) 1.0561(3) 0.0372(9) Uani d . 1 . . C
H17 0.2080 0.7746 1.1275 0.045 Uiso calc R 1 . . H
C18 0.2151(4) 0.8876(3) 0.9728(3) 0.0345(9) Uani d . 1 . . C
H18 0.1736 0.9715 0.9863 0.041 Uiso calc R 1 . . H
C19 0.2569(3) 0.8793(3) 0.8694(3) 0.0283(8) Uani d . 1 . . C
C20 0.2507(3) 0.9838(3) 0.7664(3) 0.0289(8) Uani d . 1 . . C
C21 0.1995(4) 1.1219(3) 0.7429(3) 0.0372(9) Uani d . 1 . . C
H21 0.1602 1.1635 0.7980 0.045 Uiso calc R 1 . . H
C22 0.2073(4) 1.1969(3) 0.6371(3) 0.0404(10) Uani d . 1 . . C
H22 0.1709 1.2912 0.6194 0.049 Uiso calc R 1 . . H
C23 0.2673(4) 1.1369(3) 0.5563(3) 0.0420(10) Uani d . 1 . . C
H23 0.2725 1.1903 0.4845 0.050 Uiso calc R 1 . . H
C24 0.3196(4) 0.9994(3) 0.5797(3) 0.0341(9) Uani d . 1 . . C
H24 0.3604 0.9581 0.5246 0.041 Uiso calc R 1 . . H
C25 0.3114(4) 0.9235(3) 0.6849(3) 0.0282(8) Uani d . 1 . . C
C26 0.7446(4) 0.9565(3) 0.8318(3) 0.0282(8) Uani d . 1 . . C
C27 0.6081(4) 1.0320(3) 0.7779(3) 0.0364(9) Uani d . 1 . . C
H27 0.5224 1.0139 0.8077 0.044 Uiso calc R 1 . . H
C28 0.5956(4) 1.1330(3) 0.6819(3) 0.0389(9) Uani d . 1 . . C
H28 0.5018 1.1823 0.6467 0.047 Uiso calc R 1 . . H
C29 0.7172(4) 1.1628(3) 0.6367(3) 0.0377(9) Uani d . 1 . . C
H29 0.7084 1.2313 0.5703 0.045 Uiso calc R 1 . . H
C30 0.8534(4) 1.0907(3) 0.6902(3) 0.0357(9) Uani d . 1 . . C
H30 0.9383 1.1103 0.6605 0.043 Uiso calc R 1 . . H
C31 0.8655(4) 0.9908(3) 0.7862(3) 0.0324(9) Uani d . 1 . . C
H31 0.9588 0.9440 0.8223 0.039 Uiso calc R 1 . . H
C32 0.7616(4) 0.8427(3) 0.9315(3) 0.0304(9) Uani d . 1 . . C
C33 0.6389(4) 0.8290(3) 0.9948(3) 0.0392(9) Uani d . 1 . . C
H33 0.5427 0.8954 0.9747 0.047 Uiso calc R 1 . . H
C34 0.6548(4) 0.7211(4) 1.0855(3) 0.0440(10) Uani d . 1 . . C
H34 0.5698 0.7145 1.1269 0.053 Uiso calc R 1 . . H
C35 0.7936(5) 0.6224(4) 1.1167(3) 0.0463(10) Uani d . 1 . . C
H35 0.8045 0.5478 1.1787 0.056 Uiso calc R 1 . . H
C36 0.9163(4) 0.6345(4) 1.0558(3) 0.0459(10) Uani d . 1 . . C
H36 1.0123 0.5683 1.0767 0.055 Uiso calc R 1 . . H
C37 0.9000(4) 0.7420(3) 0.9651(3) 0.0366(9) Uani d . 1 . . C
H37 0.9856 0.7478 0.9242 0.044 Uiso calc R 1 . . H

loop_
_atom_site_aniso_label
_atom_site_aniso_U_11
_atom_site_aniso_U_22
_atom_site_aniso_U_33
_atom_site_aniso_U_12
_atom_site_aniso_U_13
_atom_site_aniso_U_23
C1 0.022(2) 0.0263(18) 0.0305(19) -0.0098(16) -0.0011(15) -0.0111(15)
C2 0.020(2) 0.0281(19) 0.0271(18) -0.0062(16) 0.0015(15) -0.0075(15)
C3 0.024(2) 0.035(2) 0.0300(19) -0.0088(18) 0.0000(16) -0.0075(16)
C4 0.023(2) 0.040(2) 0.035(2) -0.0090(18) -0.0004(16) -0.0049(18)
C5 0.023(2) 0.042(2) 0.035(2) -0.0008(18) 0.0014(17) -0.0092(18)
C6 0.033(2) 0.032(2) 0.0287(19) -0.0025(18) 0.0030(17) -0.0115(16)
C7 0.028(2) 0.0265(19) 0.0261(18) -0.0043(18) 0.0041(16) -0.0048(15)
C8 0.028(2) 0.0288(19) 0.0270(19) -0.0110(17) 0.0022(16) -0.0074(16)
C9 0.040(2) 0.0289(19) 0.033(2) -0.0110(18) 0.0007(18) -0.0090(16)
C10 0.045(3) 0.040(2) 0.032(2) -0.025(2) 0.0001(18) -0.0068(17)
C11 0.032(2) 0.047(2) 0.030(2) -0.020(2) 0.0015(17) -0.0085(18)
C12 0.029(2) 0.036(2) 0.0307(19) -0.0093(18) 0.0009(16) -0.0104(17)
C13 0.029(2) 0.0266(19) 0.0236(18) -0.0107(17) 0.0027(16) -0.0032(15)
C14 0.0168(19) 0.031(2) 0.033(2) -0.0076(16) -0.0015(16) -0.0127(17)
C15 0.024(2) 0.0247(19) 0.035(2) -0.0069(16) 0.0010(16) -0.0082(16)
C16 0.030(2) 0.044(2) 0.027(2) -0.0094(18) -0.0004(16) -0.0054(17)
C17 0.030(2) 0.054(2) 0.030(2) -0.015(2) 0.0065(17) -0.019(2)
C18 0.029(2) 0.033(2) 0.042(2) -0.0085(17) 0.0048(17) -0.0173(18)
C19 0.020(2) 0.033(2) 0.034(2) -0.0086(17) -0.0053(16) -0.0137(16)
C20 0.021(2) 0.029(2) 0.038(2) -0.0111(17) 0.0012(16) -0.0098(17)
C21 0.025(2) 0.033(2) 0.053(2) -0.0090(18) 0.0027(18) -0.0158(19)
C22 0.027(2) 0.030(2) 0.061(3) -0.0105(18) 0.0006(19) -0.009(2)
C23 0.032(2) 0.039(2) 0.048(2) -0.0155(19) -0.0021(19) -0.0003(19)
C24 0.028(2) 0.033(2) 0.039(2) -0.0105(18) -0.0043(17) -0.0069(17)
C25 0.021(2) 0.0277(19) 0.033(2) -0.0071(16) -0.0026(16) -0.0069(16)
C26 0.026(2) 0.0289(19) 0.032(2) -0.0093(17) -0.0009(16) -0.0130(16)
C27 0.025(2) 0.031(2) 0.048(2) -0.0086(18) 0.0005(18) -0.0087(18)
C28 0.027(2) 0.034(2) 0.051(2) -0.0082(18) -0.0108(19) -0.0075(19)
C29 0.042(3) 0.033(2) 0.036(2) -0.012(2) -0.0024(19) -0.0087(17)
C30 0.028(2) 0.042(2) 0.036(2) -0.0122(19) 0.0031(17) -0.0115(18)
C31 0.020(2) 0.037(2) 0.037(2) -0.0070(17) -0.0010(17) -0.0102(18)
C32 0.027(2) 0.032(2) 0.036(2) -0.0100(18) -0.0039(17) -0.0157(17)
C33 0.031(2) 0.036(2) 0.050(2) -0.0115(19) 0.0054(19) -0.0161(19)
C34 0.046(3) 0.046(2) 0.045(2) -0.023(2) 0.015(2) -0.018(2)
C35 0.057(3) 0.041(2) 0.037(2) -0.018(2) -0.001(2) -0.0065(18)
C36 0.038(3) 0.043(2) 0.045(2) -0.008(2) -0.006(2) -0.006(2)
C37 0.027(2) 0.038(2) 0.039(2) -0.0073(19) -0.0027(17) -0.0076(18)

loop_
_atom_type_symbol
_atom_type_description
_atom_type_scat_dispersion_real
_atom_type_scat_dispersion_imag
_atom_type_scat_source
C C 0.0033 0.0016 'International Tables Vol C Tables 4.2.6.8 and 6.1.1.4'
H H 0.0000 0.0000 'International Tables Vol C Tables 4.2.6.8 and 6.1.1.4'

loop_
_geom_angle_atom_site_label_1
_geom_angle_atom_site_label_2
_geom_angle_atom_site_label_3
_geom_angle
C14 C1 C25 101.8(2)
C14 C1 C13 113.2(2)
C25 C1 C13 115.6(3)
C14 C1 C2 110.6(2)
C25 C1 C2 115.7(3)
C13 C1 C2 100.4(2)
C3 C2 C7 120.9(3)
C3 C2 C1 127.7(3)
C7 C2 C1 111.2(3)
C2 C3 C4 118.7(3)
C2 C3 H3 120.6
C4 C3 H3 120.6
C5 C4 C3 120.3(3)
C5 C4 H4 119.9
C3 C4 H4 119.9
C4 C5 C6 121.0(3)
C4 C5 H5 119.5
C6 C5 H5 119.5
C7 C6 C5 118.8(3)
C7 C6 H6 120.6
C5 C6 H6 120.6
C6 C7 C2 120.3(3)
C6 C7 C8 131.2(3)
C2 C7 C8 108.5(3)
C9 C8 C13 120.9(3)
C9 C8 C7 131.1(3)
C13 C8 C7 108.0(3)
C8 C9 C10 118.0(3)
C8 C9 H9 121.0
C10 C9 H9 121.0
C11 C10 C9 121.2(3)
C11 C10 H10 119.4
C9 C10 H10 119.4
C10 C11 C12 120.6(3)
C10 C11 H11 119.7
C12 C11 H11 119.7
C13 C12 C11 118.8(3)
C13 C12 H12 120.6
C11 C12 H12 120.6
C12 C13 C8 120.4(3)
C12 C13 C1 128.1(3)
C8 C13 C1 111.5(3)
C15 C14 C19 121.0(3)
C15 C14 C1 128.2(3)
C19 C14 C1 110.8(3)
C16 C15 C14 118.4(3)
C16 C15 H15 120.8
C14 C15 H15 120.8
C15 C16 C17 120.7(3)
C15 C16 H16 119.6
C17 C16 H16 119.6
C18 C17 C16 120.8(3)
C18 C17 H17 119.6
C16 C17 H17 119.6
C19 C18 C17 118.6(3)
C19 C18 H18 120.7
C17 C18 H18 120.7
C18 C19 C14 120.5(3)
C18 C19 C20 131.1(3)
C14 C19 C20 108.4(3)
C21 C20 C25 120.3(3)
C21 C20 C19 130.7(3)
C25 C20 C19 108.9(3)
C22 C21 C20 118.3(3)
C22 C21 H21 120.9
C20 C21 H21 120.9
C21 C22 C23 121.3(3)
C21 C22 H22 119.3
C23 C22 H22 119.3
C24 C23 C22 120.5(3)
C24 C23 H23 119.8
C22 C23 H23 119.8
C25 C24 C23 118.7(3)
C25 C24 H24 120.6
C23 C24 H24 120.6
C24 C25 C20 120.9(3)
C24 C25 C1 129.1(3)
C20 C25 C1 110.0(3)
C31 C26 C27 116.8(3)
C31 C26 C32 121.3(3)
C27 C26 C32 121.9(3)
C28 C27 C26 121.2(3)
C28 C27 H27 119.4
C26 C27 H27 119.4
C29 C28 C27 121.0(3)
C29 C28 H28 119.5
C27 C28 H28 119.5
C28 C29 C30 118.6(3)
C28 C29 H29 120.7
C30 C29 H29 120.7
C31 C30 C29 120.3(3)
C31 C30 H30 119.9
C29 C30 H30 119.9
C30 C31 C26 122.0(3)
C30 C31 H31 119.0
C26 C31 H31 119.0
C37 C32 C33 116.6(3)
C37 C32 C26 121.6(3)
C33 C32 C26 121.7(3)
C34 C33 C32 121.5(3)
C34 C33 H33 119.2
C32 C33 H33 119.2
C33 C34 C35 120.6(4)
C33 C34 H34 119.7
C35 C34 H34 119.7
C36 C35 C34 118.8(3)
C36 C35 H35 120.6
C34 C35 H35 120.6
C37 C36 C35 120.5(4)
C37 C36 H36 119.7
C35 C36 H36 119.7
C36 C37 C32 122.0(3)
C36 C37 H37 119.0
C32 C37 H37 119.0

loop_
_geom_bond_atom_site_label_1
_geom_bond_atom_site_label_2
_geom_bond_site_symmetry_2
_geom_bond_distance
_geom_bond_publ_flag
C1 C14 . 1.526(4) ?
C1 C25 . 1.528(4) ?
C1 C13 . 1.534(4) ?
C1 C2 . 1.538(4) ?
C2 C3 . 1.387(4) ?
C2 C7 . 1.398(4) ?
C3 C4 . 1.395(4) ?
C3 H3 . 0.9500 ?
C4 C5 . 1.390(5) ?
C4 H4 . 0.9500 ?
C5 C6 . 1.391(5) ?
C5 H5 . 0.9500 ?
C6 C7 . 1.388(4) ?
C6 H6 . 0.9500 ?
C7 C8 . 1.484(5) ?
C8 C9 . 1.389(4) ?
C8 C13 . 1.403(4) ?
C9 C10 . 1.394(5) ?
C9 H9 . 0.9500 ?
C10 C11 . 1.389(4) ?
C10 H10 . 0.9500 ?
C11 C12 . 1.390(4) ?
C11 H11 . 0.9500 ?
C12 C13 . 1.386(4) ?
C12 H12 . 0.9500 ?
C14 C15 . 1.387(4) ?
C14 C19 . 1.391(4) ?
C15 C16 . 1.386(4) ?
C15 H15 . 0.9500 ?
C16 C17 . 1.390(4) ?
C16 H16 . 0.9500 ?
C17 C18 . 1.387(4) ?
C17 H17 . 0.9500 ?
C18 C19 . 1.387(4) ?
C18 H18 . 0.9500 ?
C19 C20 . 1.476(4) ?
C20 C21 . 1.395(4) ?
C20 C25 . 1.399(4) ?
C21 C22 . 1.386(5) ?
C21 H21 . 0.9500 ?
C22 C23 . 1.390(5) ?
C22 H22 . 0.9500 ?
C23 C24 . 1.388(4) ?
C23 H23 . 0.9500 ?
C24 C25 . 1.384(4) ?
C24 H24 . 0.9500 ?
C26 C31 . 1.396(4) ?
C26 C27 . 1.399(4) ?
C26 C32 . 1.488(4) ?
C27 C28 . 1.386(5) ?
C27 H27 . 0.9500 ?
C28 C29 . 1.377(5) ?
C28 H28 . 0.9500 ?
C29 C30 . 1.392(5) ?
C29 H29 . 0.9500 ?
C30 C31 . 1.381(4) ?
C30 H30 . 0.9500 ?
C31 H31 . 0.9500 ?
C32 C37 . 1.397(4) ?
C32 C33 . 1.405(5) ?
C33 C34 . 1.382(5) ?
C33 H33 . 0.9500 ?
C34 C35 . 1.387(5) ?
C34 H34 . 0.9500 ?
C35 C36 . 1.386(5) ?
C35 H35 . 0.9500 ?
C36 C37 . 1.379(4) ?
C36 H36 . 0.9500 ?
C37 H37 . 0.9500 ?

loop_
_geom_hbond_atom_site_label_D
_geom_hbond_atom_site_label_H
_geom_hbond_atom_site_label_A
_geom_hbond_site_symmetry_A
_geom_hbond_distance_DH
_geom_hbond_distance_HA
_geom_hbond_distance_DA
_geom_hbond_angle_DHA
_geom_hbond_publ_flag
C16 H16 Cg2 2_667 0.95 2.65 3.57 162 y
C29 H29 Cg3 2_675 0.95 2.63 3.56 163 y
C3 H3 C27 . 0.95 2.80 3.692(5) 157 y
C28 H28 C22 . 0.95 2.84 3.658(6) 147 y
C12 H12 C31 1_455 0.95 2.87 3.783(5) 161 y
C31 H31 C19 1_655 0.95 2.80 3.708(5) 159 y

loop_
_geom_torsion_atom_site_label_1
_geom_torsion_atom_site_label_2
_geom_torsion_atom_site_label_3
_geom_torsion_atom_site_label_4
_geom_torsion
C14 C1 C2 C3 -62.9(4)
C25 C1 C2 C3 52.1(4)
C13 C1 C2 C3 177.2(3)
C14 C1 C2 C7 113.5(3)
C25 C1 C2 C7 -131.4(3)
C13 C1 C2 C7 -6.3(3)
C7 C2 C3 C4 0.8(5)
C1 C2 C3 C4 176.9(3)
C2 C3 C4 C5 -0.9(5)
C3 C4 C5 C6 0.2(5)
C4 C5 C6 C7 0.7(5)
C5 C6 C7 C2 -0.8(5)
C5 C6 C7 C8 178.1(3)
C3 C2 C7 C6 0.0(5)
C1 C2 C7 C6 -176.7(3)
C3 C2 C7 C8 -179.1(3)
C1 C2 C7 C8 4.2(3)
C6 C7 C8 C9 -1.5(6)
C2 C7 C8 C9 177.5(3)
C6 C7 C8 C13 -178.9(3)
C2 C7 C8 C13 0.0(3)
C13 C8 C9 C10 2.5(5)
C7 C8 C9 C10 -174.7(3)
C8 C9 C10 C11 -0.6(5)
C9 C10 C11 C12 -1.4(5)
C10 C11 C12 C13 1.4(5)
C11 C12 C13 C8 0.5(5)
C11 C12 C13 C1 -180.0(3)
C9 C8 C13 C12 -2.5(5)
C7 C8 C13 C12 175.3(3)
C9 C8 C13 C1 177.9(3)
C7 C8 C13 C1 -4.3(3)
C14 C1 C13 C12 68.8(4)
C25 C1 C13 C12 -48.0(4)
C2 C1 C13 C12 -173.2(3)
C14 C1 C13 C8 -111.6(3)
C25 C1 C13 C8 131.5(3)
C2 C1 C13 C8 6.4(3)
C25 C1 C14 C15 -178.7(3)
C13 C1 C14 C15 56.6(4)
C2 C1 C14 C15 -55.2(4)
C25 C1 C14 C19 -1.6(3)
C13 C1 C14 C19 -126.4(3)
C2 C1 C14 C19 121.8(3)
C19 C14 C15 C16 0.5(5)
C1 C14 C15 C16 177.2(3)
C14 C15 C16 C17 -0.6(5)
C15 C16 C17 C18 0.8(5)
C16 C17 C18 C19 -0.7(5)
C17 C18 C19 C14 0.5(5)
C17 C18 C19 C20 -179.4(3)
C15 C14 C19 C18 -0.4(5)
C1 C14 C19 C18 -177.7(3)
C15 C14 C19 C20 179.5(3)
C1 C14 C19 C20 2.3(4)
C18 C19 C20 C21 -0.7(6)
C14 C19 C20 C21 179.3(3)
C18 C19 C20 C25 178.0(3)
C14 C19 C20 C25 -2.0(4)
C25 C20 C21 C22 1.5(5)
C19 C20 C21 C22 180.0(3)
C20 C21 C22 C23 -1.3(5)
C21 C22 C23 C24 0.7(5)
C22 C23 C24 C25 -0.2(5)
C23 C24 C25 C20 0.4(5)
C23 C24 C25 C1 179.4(3)
C21 C20 C25 C24 -1.0(5)
C19 C20 C25 C24 -179.8(3)
C21 C20 C25 C1 179.8(3)
C19 C20 C25 C1 0.9(4)
C14 C1 C25 C24 -178.8(3)
C13 C1 C25 C24 -55.7(5)
C2 C1 C25 C24 61.2(4)
C14 C1 C25 C20 0.4(3)
C13 C1 C25 C20 123.5(3)
C2 C1 C25 C20 -119.6(3)
C31 C26 C27 C28 2.2(5)
C32 C26 C27 C28 -176.3(3)
C26 C27 C28 C29 -0.5(5)
C27 C28 C29 C30 -0.9(5)
C28 C29 C30 C31 0.4(5)
C29 C30 C31 C26 1.4(5)
C27 C26 C31 C30 -2.6(5)
C32 C26 C31 C30 175.9(3)
C31 C26 C32 C37 -19.9(5)
C27 C26 C32 C37 158.5(3)
C31 C26 C32 C33 162.0(3)
C27 C26 C32 C33 -19.5(5)
C37 C32 C33 C34 -0.1(5)
C26 C32 C33 C34 178.1(3)
C32 C33 C34 C35 -0.2(5)
C33 C34 C35 C36 0.6(5)
C34 C35 C36 C37 -0.8(5)
C35 C36 C37 C32 0.6(5)
C33 C32 C37 C36 -0.2(5)
C26 C32 C37 C36 -178.3(3)

loop_
_cod_related_entry_id
_cod_related_entry_database
_cod_related_entry_code
1 ChemSpider 21133870
